data_7016545
loop_
_publ_author_name
'Mazzeo, Mina'
'Strianese, Maria'
'K\"uhl, Olaf'
'Peters, Jonas C.'

_publ_section_title
;
 Phosphido pincer complexes of platinum: synthesis, structure and
 reactivity.
;
_journal_issue 35
_journal_name_full 'Dalton transactions (Cambridge, England : 2003)'
_journal_page_first 9026
_journal_page_last 9033
_journal_paper_doi 10.1039/c1dt10825e
_journal_volume 40
_journal_year 2011
_chemical_formula_moiety 'C24 H36 Cl P3 Pt'
_chemical_formula_sum 'C24 H36 Cl P3 Pt'
_chemical_formula_weight 647.98
_chemical_name_systematic
;
?
;
_space_group_IT_number 14
_symmetry_cell_setting monoclinic
_symmetry_space_group_name_Hall '-P 2ybc'
_symmetry_space_group_name_H-M 'P 1 21/c 1'
_atom_sites_solution_hydrogens geom
_atom_sites_solution_primary direct
_atom_sites_solution_secondary difmap
_audit_creation_method SHELXL-97
_cell_angle_alpha 90.00
_cell_angle_beta 92.196(17)
_cell_angle_gamma 90.00
_cell_formula_units_Z 8
_cell_length_a 11.612(2)
_cell_length_b 14.046(2)
_cell_length_c 30.941(5)
_cell_measurement_reflns_used 21280
_cell_measurement_temperature 100(2)
_cell_measurement_theta_max 36.17
_cell_measurement_theta_min 1.59
_cell_volume 5042.8(14)
_computing_structure_refinement 'SHELXL-97 (Sheldrick, 1997)'
_computing_structure_solution 'SHELXS-97 (Sheldrick, 1990)'
_diffrn_ambient_temperature 100(2)
_diffrn_measured_fraction_theta_full 1.000
_diffrn_measured_fraction_theta_max 0.879
_diffrn_radiation_source 'fine-focus sealed tube'
_diffrn_radiation_type MoK\a
_diffrn_radiation_wavelength 0.71073
_diffrn_reflns_av_R_equivalents 0.0712
_diffrn_reflns_av_sigmaI/netI 0.0626
_diffrn_reflns_limit_h_max 18
_diffrn_reflns_limit_h_min -19
_diffrn_reflns_limit_k_max 22
_diffrn_reflns_limit_k_min -20
_diffrn_reflns_limit_l_max 46
_diffrn_reflns_limit_l_min -41
_diffrn_reflns_number 89412
_diffrn_reflns_theta_full 25.00
_diffrn_reflns_theta_max 36.17
_diffrn_reflns_theta_min 1.59
_exptl_absorpt_coefficient_mu 5.871
_exptl_absorpt_correction_T_max 0.375
_exptl_absorpt_correction_T_min 0.248
_exptl_absorpt_correction_type multi-scan
_exptl_absorpt_process_details 'Blessing 1995'
_exptl_crystal_density_diffrn 1.707
_exptl_crystal_density_method 'not measured'
_exptl_crystal_F_000 2560
_exptl_crystal_size_max 0.27
_exptl_crystal_size_mid 0.20
_exptl_crystal_size_min 0.17
_refine_diff_density_max 3.982
_refine_diff_density_min -6.829
_refine_diff_density_rms 0.257
_refine_ls_extinction_method none
_refine_ls_goodness_of_fit_ref 1.504
_refine_ls_hydrogen_treatment constr
_refine_ls_matrix_type full
_refine_ls_number_parameters 539
_refine_ls_number_reflns 21280
_refine_ls_number_restraints 0
_refine_ls_restrained_S_all 1.504
_refine_ls_R_factor_all 0.0792
_refine_ls_R_factor_gt 0.0551
_refine_ls_shift/su_max 0.002
_refine_ls_shift/su_mean 0.000
_refine_ls_structure_factor_coef Fsqd
_refine_ls_weighting_details 'calc w=1/[\s^2^(Fo^2^)+(0.0000P)^2^+0.0000P] where P=(Fo^2^+2Fc^2^)/3'
_refine_ls_weighting_scheme calc
_refine_ls_wR_factor_gt 0.0881
_refine_ls_wR_factor_ref 0.0925
_reflns_number_gt 15846
_reflns_number_total 21280
_reflns_threshold_expression >2sigma(I)
_cod_data_source_file c1dt10825e.txt
_cod_data_source_block mm2ct
_cod_original_cell_volume 5042.7(14)
_cod_original_sg_symbol_H-M 'P 21/c'
_cod_database_code 7016545

loop_
_symmetry_equiv_pos_as_xyz
'x, y, z'
'-x, y+1/2, -z+1/2'
'-x, -y, -z'
'x, -y-1/2, z-1/2'

loop_
_atom_site_label
_atom_site_type_symbol
_atom_site_fract_x
_atom_site_fract_y
_atom_site_fract_z
_atom_site_U_iso_or_equiv
_atom_site_adp_type
_atom_site_occupancy
_atom_site_symmetry_multiplicity
_atom_site_calc_flag
_atom_site_refinement_flags
Pt1 Pt 0.557368(11) 0.323439(11) 0.101142(5) 0.01059(4) Uani 1 1 d .
P1 P 0.47516(8) 0.44848(7) 0.13387(3) 0.01121(19) Uani 1 1 d .
P2 P 0.70669(8) 0.42822(7) 0.08992(3) 0.01124(19) Uani 1 1 d .
P3 P 0.40940(8) 0.23536(7) 0.12680(4) 0.01187(19) Uani 1 1 d .
Cl1 Cl 0.63379(9) 0.18855(7) 0.06446(4) 0.0214(2) Uani 1 1 d .
C1 C 0.5984(3) 0.5131(3) 0.15861(14) 0.0131(8) Uani 1 1 d .
C2 C 0.5965(4) 0.5710(3) 0.19497(15) 0.0175(8) Uani 1 1 d .
H2 H 0.5312 0.5695 0.2125 0.021 Uiso 1 1 calc R
C3 C 0.6880(4) 0.6309(3) 0.20622(15) 0.0191(9) Uani 1 1 d .
H3 H 0.6856 0.6681 0.2318 0.023 Uiso 1 1 calc R
C4 C 0.7825(4) 0.6368(3) 0.18048(15) 0.0195(9) Uani 1 1 d .
H4 H 0.8427 0.6808 0.1872 0.023 Uiso 1 1 calc R
C5 C 0.7884(3) 0.5782(3) 0.14490(15) 0.0177(9) Uani 1 1 d .
H5 H 0.8542 0.5807 0.1276 0.021 Uiso 1 1 calc R
C6 C 0.6981(3) 0.5145(3) 0.13373(14) 0.0146(8) Uani 1 1 d .
C7 C 0.8550(3) 0.3823(3) 0.09577(15) 0.0166(8) Uani 1 1 d .
H7 H 0.9081 0.4383 0.0977 0.020 Uiso 1 1 calc R
C8 C 0.8702(4) 0.3266(4) 0.13814(17) 0.0281(11) Uani 1 1 d .
H8A H 0.8150 0.2738 0.1382 0.042 Uiso 1 1 calc R
H8B H 0.8566 0.3690 0.1626 0.042 Uiso 1 1 calc R
H8C H 0.9489 0.3013 0.1408 0.042 Uiso 1 1 calc R
C9 C 0.8886(4) 0.3224(3) 0.05652(17) 0.0252(10) Uani 1 1 d .
H9A H 0.9691 0.3021 0.0603 0.038 Uiso 1 1 calc R
H9B H 0.8794 0.3608 0.0302 0.038 Uiso 1 1 calc R
H9C H 0.8387 0.2663 0.0541 0.038 Uiso 1 1 calc R
C10 C 0.7008(3) 0.4965(3) 0.03903(14) 0.0158(8) Uani 1 1 d .
H10 H 0.6924 0.4497 0.0148 0.019 Uiso 1 1 calc R
C11 C 0.8076(4) 0.5566(3) 0.03102(16) 0.0229(10) Uani 1 1 d .
H11A H 0.8009 0.5845 0.0020 0.034 Uiso 1 1 calc R
H11B H 0.8764 0.5163 0.0333 0.034 Uiso 1 1 calc R
H11C H 0.8139 0.6077 0.0526 0.034 Uiso 1 1 calc R
C12 C 0.5935(4) 0.5602(3) 0.03711(16) 0.0235(10) Uani 1 1 d .
H12A H 0.5995 0.6076 0.0603 0.035 Uiso 1 1 calc R
H12B H 0.5247 0.5211 0.0407 0.035 Uiso 1 1 calc R
H12C H 0.5878 0.5926 0.0091 0.035 Uiso 1 1 calc R
C13 C 0.3854(3) 0.3977(3) 0.17574(13) 0.0121(7) Uani 1 1 d .
C14 C 0.3349(3) 0.4547(3) 0.20760(14) 0.0164(8) Uani 1 1 d .
H14 H 0.3612 0.5180 0.2123 0.020 Uiso 1 1 calc R
C15 C 0.2468(4) 0.4183(3) 0.23209(15) 0.0207(9) Uani 1 1 d .
H15 H 0.2170 0.4557 0.2547 0.025 Uiso 1 1 calc R
C16 C 0.2017(4) 0.3275(3) 0.22383(15) 0.0208(9) Uani 1 1 d .
H16 H 0.1395 0.3042 0.2398 0.025 Uiso 1 1 calc R
C17 C 0.2488(4) 0.2721(3) 0.19211(15) 0.0176(9) Uani 1 1 d .
H17 H 0.2174 0.2109 0.1859 0.021 Uiso 1 1 calc R
C18 C 0.3429(3) 0.3052(3) 0.16886(14) 0.0148(8) Uani 1 1 d .
C19 C 0.4609(4) 0.1226(3) 0.15145(14) 0.0147(8) Uani 1 1 d .
H19 H 0.5076 0.0897 0.1295 0.018 Uiso 1 1 calc R
C20 C 0.5426(4) 0.1456(3) 0.18991(15) 0.0207(9) Uani 1 1 d .
H20A H 0.4995 0.1762 0.2127 0.031 Uiso 1 1 calc R
H20B H 0.6033 0.1887 0.1806 0.031 Uiso 1 1 calc R
H20C H 0.5776 0.0866 0.2011 0.031 Uiso 1 1 calc R
C21 C 0.3672(4) 0.0522(3) 0.16468(16) 0.0226(10) Uani 1 1 d .
H21A H 0.4025 -0.0095 0.1716 0.034 Uiso 1 1 calc R
H21B H 0.3103 0.0445 0.1407 0.034 Uiso 1 1 calc R
H21C H 0.3291 0.0768 0.1901 0.034 Uiso 1 1 calc R
C22 C 0.2902(4) 0.2056(3) 0.08844(15) 0.0200(9) Uani 1 1 d .
H22 H 0.2307 0.1699 0.1045 0.024 Uiso 1 1 calc R
C23 C 0.2357(4) 0.2967(4) 0.07107(18) 0.0321(12) Uani 1 1 d .
H23A H 0.2949 0.3365 0.0584 0.048 Uiso 1 1 calc R
H23B H 0.2008 0.3314 0.0947 0.048 Uiso 1 1 calc R
H23C H 0.1762 0.2811 0.0489 0.048 Uiso 1 1 calc R
C24 C 0.3318(4) 0.1416(4) 0.05230(16) 0.0318(12) Uani 1 1 d .
H24A H 0.2654 0.1198 0.0344 0.048 Uiso 1 1 calc R
H24B H 0.3722 0.0864 0.0649 0.048 Uiso 1 1 calc R
H24C H 0.3843 0.1775 0.0343 0.048 Uiso 1 1 calc R
Pt2 Pt 0.012564(11) 0.822615(11) 0.109560(5) 0.01036(4) Uani 1 1 d .
P4 P 0.04018(8) 0.84505(7) 0.18116(4) 0.0126(2) Uani 1 1 d .
P5 P 0.18491(8) 0.74311(7) 0.11298(4) 0.0126(2) Uani 1 1 d .
P6 P -0.12400(8) 0.94071(7) 0.11264(3) 0.01027(19) Uani 1 1 d .
Cl2 Cl -0.02407(8) 0.78148(7) 0.03506(3) 0.01568(19) Uani 1 1 d .
C25 C 0.1966(3) 0.8348(3) 0.19247(13) 0.0128(7) Uani 1 1 d .
C26 C 0.2506(3) 0.8615(3) 0.23152(14) 0.0157(8) Uani 1 1 d .
H26 H 0.2076 0.8940 0.2525 0.019 Uiso 1 1 calc R
C27 C 0.3667(3) 0.8413(3) 0.24052(15) 0.0166(8) Uani 1 1 d .
H27 H 0.4030 0.8626 0.2668 0.020 Uiso 1 1 calc R
C28 C 0.4286(3) 0.7902(3) 0.21117(15) 0.0185(9) Uani 1 1 d .
H28 H 0.5078 0.7770 0.2172 0.022 Uiso 1 1 calc R
C29 C 0.3759(3) 0.7584(3) 0.17327(15) 0.0185(9) Uani 1 1 d .
H29 H 0.4180 0.7202 0.1541 0.022 Uiso 1 1 calc R
C30 C 0.2602(3) 0.7820(3) 0.16267(14) 0.0141(8) Uani 1 1 d .
C31 C 0.1830(4) 0.6130(3) 0.11682(15) 0.0196(9) Uani 1 1 d .
H31 H 0.2642 0.5898 0.1203 0.023 Uiso 1 1 calc R
C32 C 0.1179(4) 0.5824(3) 0.15611(16) 0.0221(9) Uani 1 1 d .
H32A H 0.0393 0.6077 0.1539 0.033 Uiso 1 1 calc R
H32B H 0.1573 0.6070 0.1824 0.033 Uiso 1 1 calc R
H32C H 0.1151 0.5127 0.1574 0.033 Uiso 1 1 calc R
C33 C 0.1281(4) 0.5695(3) 0.07526(16) 0.0220(9) Uani 1 1 d .
H33A H 0.1219 0.5004 0.0787 0.033 Uiso 1 1 calc R
H33B H 0.1764 0.5839 0.0508 0.033 Uiso 1 1 calc R
H33C H 0.0512 0.5966 0.0699 0.033 Uiso 1 1 calc R
C34 C 0.2727(3) 0.7733(3) 0.06641(14) 0.0155(8) Uani 1 1 d .
H34 H 0.2211 0.7647 0.0401 0.019 Uiso 1 1 calc R
C35 C 0.3788(4) 0.7109(3) 0.05938(16) 0.0220(9) Uani 1 1 d .
H35A H 0.4387 0.7256 0.0815 0.033 Uiso 1 1 calc R
H35B H 0.4081 0.7237 0.0307 0.033 Uiso 1 1 calc R
H35C H 0.3573 0.6436 0.0614 0.033 Uiso 1 1 calc R
C36 C 0.3061(4) 0.8786(3) 0.06734(15) 0.0199(9) Uani 1 1 d .
H36A H 0.3630 0.8899 0.0910 0.030 Uiso 1 1 calc R
H36B H 0.2375 0.9174 0.0718 0.030 Uiso 1 1 calc R
H36C H 0.3394 0.8961 0.0398 0.030 Uiso 1 1 calc R
C37 C -0.0061(3) 0.9683(3) 0.19137(13) 0.0131(7) Uani 1 1 d .
C38 C 0.0274(4) 1.0246(3) 0.22730(14) 0.0176(8) Uani 1 1 d .
H38 H 0.0890 1.0039 0.2461 0.021 Uiso 1 1 calc R
C39 C -0.0282(4) 1.1100(3) 0.23584(14) 0.0183(9) Uani 1 1 d .
H39 H -0.0016 1.1486 0.2594 0.022 Uiso 1 1 calc R
C40 C -0.1214(4) 1.1388(3) 0.21027(14) 0.0166(8) Uani 1 1 d .
H40 H -0.1630 1.1945 0.2174 0.020 Uiso 1 1 calc R
C41 C -0.1540(3) 1.0857(3) 0.17398(14) 0.0153(8) Uani 1 1 d .
H41 H -0.2171 1.1063 0.1559 0.018 Uiso 1 1 calc R
C42 C -0.0958(3) 1.0029(3) 0.16380(13) 0.0119(7) Uani 1 1 d .
C43 C -0.2801(3) 0.9158(3) 0.10824(13) 0.0126(7) Uani 1 1 d .
H43 H -0.3200 0.9748 0.0975 0.015 Uiso 1 1 calc R
C44 C -0.3047(4) 0.8364(4) 0.07508(17) 0.0270(11) Uani 1 1 d .
H44A H -0.2734 0.7761 0.0863 0.040 Uiso 1 1 calc R
H44B H -0.2682 0.8522 0.0479 0.040 Uiso 1 1 calc R
H44C H -0.3881 0.8302 0.0698 0.040 Uiso 1 1 calc R
C45 C -0.3303(4) 0.8889(3) 0.15145(16) 0.0234(10) Uani 1 1 d .
H45A H -0.4127 0.8752 0.1472 0.035 Uiso 1 1 calc R
H45B H -0.3198 0.9419 0.1718 0.035 Uiso 1 1 calc R
H45C H -0.2906 0.8324 0.1631 0.035 Uiso 1 1 calc R
C46 C -0.1017(3) 1.0399(3) 0.07438(13) 0.0126(7) Uani 1 1 d .
H46 H -0.1477 1.0950 0.0847 0.015 Uiso 1 1 calc R
C47 C -0.1444(4) 1.0188(3) 0.02827(14) 0.0178(8) Uani 1 1 d .
H47A H -0.1286 1.0735 0.0098 0.027 Uiso 1 1 calc R
H47B H -0.2275 1.0066 0.0278 0.027 Uiso 1 1 calc R
H47C H -0.1045 0.9625 0.0175 0.027 Uiso 1 1 calc R
C48 C 0.0242(3) 1.0706(3) 0.07641(15) 0.0173(8) Uani 1 1 d .
H48A H 0.0731 1.0161 0.0697 0.026 Uiso 1 1 calc R
H48B H 0.0448 1.0940 0.1055 0.026 Uiso 1 1 calc R
H48C H 0.0356 1.1214 0.0553 0.026 Uiso 1 1 calc R

loop_
_atom_site_aniso_label
_atom_site_aniso_U_11
_atom_site_aniso_U_22
_atom_site_aniso_U_33
_atom_site_aniso_U_23
_atom_site_aniso_U_13
_atom_site_aniso_U_12
Pt1 0.01075(6) 0.00973(7) 0.01141(8) -0.00183(5) 0.00200(5) -0.00130(5)
P1 0.0108(4) 0.0111(5) 0.0119(5) -0.0012(4) 0.0018(4) -0.0009(3)
P2 0.0105(4) 0.0115(5) 0.0117(5) -0.0016(4) 0.0016(4) -0.0009(3)
P3 0.0128(4) 0.0117(5) 0.0111(5) 0.0014(4) 0.0006(4) -0.0018(4)
Cl1 0.0218(4) 0.0148(5) 0.0280(6) -0.0090(4) 0.0074(4) -0.0005(4)
C1 0.0138(16) 0.0116(18) 0.014(2) -0.0014(14) 0.0015(14) -0.0008(14)
C2 0.0194(18) 0.014(2) 0.019(2) -0.0047(16) 0.0037(16) 0.0013(15)
C3 0.025(2) 0.017(2) 0.015(2) -0.0062(16) -0.0018(17) 0.0018(16)
C4 0.0193(19) 0.017(2) 0.021(3) -0.0061(17) -0.0072(17) -0.0015(16)
C5 0.0138(17) 0.017(2) 0.022(2) -0.0041(16) 0.0003(16) -0.0038(15)
C6 0.0162(17) 0.016(2) 0.012(2) -0.0011(14) -0.0005(15) -0.0011(15)
C7 0.0094(15) 0.017(2) 0.024(2) -0.0034(16) 0.0031(15) 0.0009(14)
C8 0.023(2) 0.031(3) 0.030(3) 0.010(2) -0.0006(19) 0.007(2)
C9 0.0202(19) 0.024(2) 0.033(3) -0.003(2) 0.0103(19) 0.0034(18)
C10 0.0184(18) 0.018(2) 0.011(2) -0.0004(15) 0.0008(15) -0.0030(15)
C11 0.023(2) 0.023(2) 0.023(3) 0.0081(18) 0.0026(18) -0.0055(17)
C12 0.022(2) 0.027(2) 0.021(3) 0.0092(18) -0.0006(18) 0.0023(18)
C13 0.0133(16) 0.0127(18) 0.010(2) -0.0004(14) 0.0004(14) 0.0038(14)
C14 0.0140(16) 0.019(2) 0.017(2) -0.0037(16) 0.0033(15) 0.0016(15)
C15 0.0211(19) 0.024(2) 0.017(2) 0.0002(17) 0.0018(17) 0.0084(17)
C16 0.0172(17) 0.026(2) 0.019(2) 0.0113(18) 0.0073(16) 0.0056(17)
C17 0.0208(19) 0.014(2) 0.019(2) 0.0068(16) 0.0062(17) 0.0017(15)
C18 0.0156(16) 0.016(2) 0.013(2) 0.0030(14) 0.0027(15) 0.0053(14)
C19 0.0214(19) 0.0103(18) 0.013(2) -0.0022(14) 0.0022(16) 0.0040(15)
C20 0.024(2) 0.021(2) 0.017(2) -0.0006(17) -0.0019(18) 0.0049(17)
C21 0.030(2) 0.014(2) 0.024(3) 0.0037(17) 0.0043(19) -0.0036(17)
C22 0.0175(18) 0.025(2) 0.017(2) 0.0062(17) -0.0026(16) -0.0121(16)
C23 0.022(2) 0.042(3) 0.031(3) 0.017(2) -0.010(2) -0.006(2)
C24 0.032(2) 0.050(3) 0.014(3) -0.006(2) -0.002(2) -0.020(2)
Pt2 0.01073(6) 0.01154(7) 0.00882(8) -0.00105(5) 0.00039(5) 0.00257(5)
P4 0.0123(4) 0.0151(5) 0.0103(5) -0.0013(4) 0.0000(4) 0.0034(4)
P5 0.0130(4) 0.0141(5) 0.0106(6) -0.0012(4) 0.0009(4) 0.0033(4)
P6 0.0110(4) 0.0119(5) 0.0080(5) -0.0004(3) 0.0006(4) 0.0011(3)
Cl2 0.0186(4) 0.0175(5) 0.0109(5) -0.0035(3) -0.0004(4) 0.0032(4)
C25 0.0124(15) 0.015(2) 0.011(2) 0.0030(14) 0.0007(14) 0.0016(14)
C26 0.0161(17) 0.018(2) 0.013(2) 0.0002(15) -0.0009(15) 0.0006(15)
C27 0.0187(18) 0.014(2) 0.016(2) 0.0043(15) -0.0056(16) -0.0003(14)
C28 0.0146(17) 0.023(2) 0.017(2) 0.0081(17) -0.0034(16) 0.0015(16)
C29 0.0134(17) 0.024(2) 0.018(2) 0.0046(17) -0.0003(16) 0.0050(16)
C30 0.0129(16) 0.0157(19) 0.014(2) 0.0023(15) -0.0005(15) 0.0015(14)
C31 0.0146(17) 0.019(2) 0.025(3) -0.0005(17) 0.0013(17) 0.0054(16)
C32 0.0200(19) 0.022(2) 0.024(3) 0.0078(18) 0.0017(18) 0.0016(17)
C33 0.025(2) 0.016(2) 0.025(3) -0.0033(17) -0.0001(19) -0.0003(17)
C34 0.0126(16) 0.022(2) 0.012(2) -0.0005(16) 0.0033(15) 0.0036(15)
C35 0.0189(19) 0.022(2) 0.025(3) -0.0008(18) 0.0079(18) 0.0013(17)
C36 0.0201(19) 0.019(2) 0.020(2) 0.0016(17) 0.0012(17) 0.0009(16)
C37 0.0130(15) 0.0158(19) 0.011(2) -0.0009(14) 0.0042(14) 0.0011(14)
C38 0.0185(18) 0.023(2) 0.012(2) -0.0036(16) -0.0017(16) 0.0001(16)
C39 0.023(2) 0.017(2) 0.014(2) -0.0060(16) 0.0005(17) 0.0029(16)
C40 0.024(2) 0.015(2) 0.011(2) -0.0020(15) 0.0043(16) 0.0029(16)
C41 0.0197(18) 0.015(2) 0.011(2) -0.0002(14) 0.0035(15) 0.0018(15)
C42 0.0143(16) 0.0138(19) 0.008(2) -0.0015(13) 0.0004(14) -0.0007(13)
C43 0.0128(16) 0.017(2) 0.008(2) 0.0017(14) -0.0010(14) 0.0004(14)
C44 0.0189(19) 0.032(3) 0.030(3) -0.011(2) 0.0030(19) -0.0072(18)
C45 0.020(2) 0.029(3) 0.022(3) 0.0015(19) 0.0066(18) -0.0034(18)
C46 0.0135(16) 0.0127(18) 0.012(2) 0.0012(14) 0.0024(14) 0.0006(14)
C47 0.0221(19) 0.021(2) 0.010(2) 0.0027(15) -0.0007(16) 0.0031(16)
C48 0.0172(18) 0.018(2) 0.017(2) 0.0016(16) 0.0044(16) -0.0029(15)

loop_
_atom_type_symbol
_atom_type_description
_atom_type_scat_dispersion_real
_atom_type_scat_dispersion_imag
_atom_type_scat_source
C C 0.0033 0.0016 'International Tables Vol C Tables 4.2.6.8 and 6.1.1.4'
H H 0.0000 0.0000 'International Tables Vol C Tables 4.2.6.8 and 6.1.1.4'
P P 0.1023 0.0942 'International Tables Vol C Tables 4.2.6.8 and 6.1.1.4'
Cl Cl 0.1484 0.1585 'International Tables Vol C Tables 4.2.6.8 and 6.1.1.4'
Pt Pt -1.7033 8.3905 'International Tables Vol C Tables 4.2.6.8 and 6.1.1.4'

loop_
_geom_angle_atom_site_label_1
_geom_angle_atom_site_label_2
_geom_angle_atom_site_label_3
_geom_angle
P1 Pt1 P3 85.92(4)
P1 Pt1 P2 84.52(4)
P3 Pt1 P2 167.42(4)
P1 Pt1 Cl1 176.64(4)
P3 Pt1 Cl1 91.92(4)
P2 Pt1 Cl1 97.97(4)
C1 P1 C13 110.59(19)
C1 P1 Pt1 103.61(13)
C13 P1 Pt1 106.00(13)
C6 P2 C7 103.71(19)
C6 P2 C10 106.73(19)
C7 P2 C10 105.7(2)
C6 P2 Pt1 104.42(14)
C7 P2 Pt1 117.80(14)
C10 P2 Pt1 117.17(13)
C18 P3 C22 104.7(2)
C18 P3 C19 107.80(19)
C22 P3 C19 107.20(19)
C18 P3 Pt1 107.54(14)
C22 P3 Pt1 117.19(15)
C19 P3 Pt1 111.84(14)
C2 C1 C6 118.1(3)
C2 C1 P1 126.2(3)
C6 C1 P1 114.9(3)
C1 C2 C3 121.5(4)
C1 C2 H2 119.3
C3 C2 H2 119.3
C4 C3 C2 120.5(4)
C4 C3 H3 119.7
C2 C3 H3 119.7
C5 C4 C3 119.2(4)
C5 C4 H4 120.4
C3 C4 H4 120.4
C4 C5 C6 121.1(4)
C4 C5 H5 119.5
C6 C5 H5 119.5
C5 C6 C1 119.4(4)
C5 C6 P2 122.8(3)
C1 C6 P2 117.6(3)
C8 C7 C9 111.8(4)
C8 C7 P2 109.9(3)
C9 C7 P2 112.2(3)
C8 C7 H7 107.6
C9 C7 H7 107.6
P2 C7 H7 107.6
C7 C8 H8A 109.5
C7 C8 H8B 109.5
H8A C8 H8B 109.5
C7 C8 H8C 109.5
H8A C8 H8C 109.5
H8B C8 H8C 109.5
C7 C9 H9A 109.5
C7 C9 H9B 109.5
H9A C9 H9B 109.5
C7 C9 H9C 109.5
H9A C9 H9C 109.5
H9B C9 H9C 109.5
C11 C10 C12 109.5(4)
C11 C10 P2 115.0(3)
C12 C10 P2 109.9(3)
C11 C10 H10 107.4
C12 C10 H10 107.4
P2 C10 H10 107.4
C10 C11 H11A 109.5
C10 C11 H11B 109.5
H11A C11 H11B 109.5
C10 C11 H11C 109.5
H11A C11 H11C 109.5
H11B C11 H11C 109.5
C10 C12 H12A 109.5
C10 C12 H12B 109.5
H12A C12 H12B 109.5
C10 C12 H12C 109.5
H12A C12 H12C 109.5
H12B C12 H12C 109.5
C18 C13 C14 118.4(4)
C18 C13 P1 117.3(3)
C14 C13 P1 122.3(3)
C15 C14 C13 120.3(4)
C15 C14 H14 119.8
C13 C14 H14 119.8
C14 C15 C16 120.8(4)
C14 C15 H15 119.6
C16 C15 H15 119.6
C17 C16 C15 119.2(4)
C17 C16 H16 120.4
C15 C16 H16 120.4
C16 C17 C18 120.8(4)
C16 C17 H17 119.6
C18 C17 H17 119.6
C13 C18 C17 120.2(4)
C13 C18 P3 116.7(3)
C17 C18 P3 122.9(3)
C20 C19 C21 110.7(4)
C20 C19 P3 108.8(3)
C21 C19 P3 116.1(3)
C20 C19 H19 106.9
C21 C19 H19 106.9
P3 C19 H19 106.9
C19 C20 H20A 109.5
C19 C20 H20B 109.5
H20A C20 H20B 109.5
C19 C20 H20C 109.5
H20A C20 H20C 109.5
H20B C20 H20C 109.5
C19 C21 H21A 109.5
C19 C21 H21B 109.5
H21A C21 H21B 109.5
C19 C21 H21C 109.5
H21A C21 H21C 109.5
H21B C21 H21C 109.5
C23 C22 C24 112.1(4)
C23 C22 P3 109.3(3)
C24 C22 P3 110.8(3)
C23 C22 H22 108.2
C24 C22 H22 108.2
P3 C22 H22 108.2
C22 C23 H23A 109.5
C22 C23 H23B 109.5
H23A C23 H23B 109.5
C22 C23 H23C 109.5
H23A C23 H23C 109.5
H23B C23 H23C 109.5
C22 C24 H24A 109.5
C22 C24 H24B 109.5
H24A C24 H24B 109.5
C22 C24 H24C 109.5
H24A C24 H24C 109.5
H24B C24 H24C 109.5
P4 Pt2 P5 86.07(4)
P4 Pt2 P6 86.02(4)
P5 Pt2 P6 162.27(4)
P4 Pt2 Cl2 173.72(4)
P5 Pt2 Cl2 92.84(4)
P6 Pt2 Cl2 96.68(4)
C25 P4 C37 109.42(18)
C25 P4 Pt2 106.17(14)
C37 P4 Pt2 105.60(13)
C30 P5 C31 104.53(19)
C30 P5 C34 109.17(19)
C31 P5 C34 106.7(2)
C30 P5 Pt2 106.43(13)
C31 P5 Pt2 118.45(14)
C34 P5 Pt2 111.09(13)
C42 P6 C43 107.29(18)
C42 P6 C46 99.77(18)
C43 P6 C46 104.84(18)
C42 P6 Pt2 106.25(13)
C43 P6 Pt2 122.49(14)
C46 P6 Pt2 113.73(13)
C26 C25 C30 118.6(3)
C26 C25 P4 123.5(3)
C30 C25 P4 116.9(3)
C25 C26 C27 121.3(4)
C25 C26 H26 119.4
C27 C26 H26 119.4
C28 C27 C26 119.8(4)
C28 C27 H27 120.1
C26 C27 H27 120.1
C29 C28 C27 120.3(4)
C29 C28 H28 119.9
C27 C28 H28 119.9
C28 C29 C30 120.7(4)
C28 C29 H29 119.7
C30 C29 H29 119.7
C29 C30 C25 119.2(4)
C29 C30 P5 123.2(3)
C25 C30 P5 117.5(3)
C32 C31 C33 110.8(4)
C32 C31 P5 110.0(3)
C33 C31 P5 110.3(3)
C32 C31 H31 108.6
C33 C31 H31 108.6
P5 C31 H31 108.6
C31 C32 H32A 109.5
C31 C32 H32B 109.5
H32A C32 H32B 109.5
C31 C32 H32C 109.5
H32A C32 H32C 109.5
H32B C32 H32C 109.5
C31 C33 H33A 109.5
C31 C33 H33B 109.5
H33A C33 H33B 109.5
C31 C33 H33C 109.5
H33A C33 H33C 109.5
H33B C33 H33C 109.5
C36 C34 C35 110.5(3)
C36 C34 P5 110.8(3)
C35 C34 P5 116.8(3)
C36 C34 H34 106.0
C35 C34 H34 106.0
P5 C34 H34 106.0
C34 C35 H35A 109.5
C34 C35 H35B 109.5
H35A C35 H35B 109.5
C34 C35 H35C 109.5
H35A C35 H35C 109.5
H35B C35 H35C 109.5
C34 C36 H36A 109.5
C34 C36 H36B 109.5
H36A C36 H36B 109.5
C34 C36 H36C 109.5
H36A C36 H36C 109.5
H36B C36 H36C 109.5
C38 C37 C42 117.4(4)
C38 C37 P4 126.1(3)
C42 C37 P4 115.7(3)
C39 C38 C37 121.2(4)
C39 C38 H38 119.4
C37 C38 H38 119.4
C40 C39 C38 120.3(4)
C40 C39 H39 119.9
C38 C39 H39 119.9
C39 C40 C41 119.4(4)
C39 C40 H40 120.3
C41 C40 H40 120.3
C42 C41 C40 120.9(4)
C42 C41 H41 119.5
C40 C41 H41 119.5
C41 C42 C37 120.5(4)
C41 C42 P6 121.7(3)
C37 C42 P6 117.7(3)
C45 C43 C44 109.8(4)
C45 C43 P6 112.9(3)
C44 C43 P6 110.1(3)
C45 C43 H43 108.0
C44 C43 H43 108.0
P6 C43 H43 108.0
C43 C44 H44A 109.5
C43 C44 H44B 109.5
H44A C44 H44B 109.5
C43 C44 H44C 109.5
H44A C44 H44C 109.5
H44B C44 H44C 109.5
C43 C45 H45A 109.5
C43 C45 H45B 109.5
H45A C45 H45B 109.5
C43 C45 H45C 109.5
H45A C45 H45C 109.5
H45B C45 H45C 109.5
C47 C46 C48 111.8(3)
C47 C46 P6 113.9(3)
C48 C46 P6 110.1(3)
C47 C46 H46 106.9
C48 C46 H46 106.9
P6 C46 H46 106.9
C46 C47 H47A 109.5
C46 C47 H47B 109.5
H47A C47 H47B 109.5
C46 C47 H47C 109.5
H47A C47 H47C 109.5
H47B C47 H47C 109.5
C46 C48 H48A 109.5
C46 C48 H48B 109.5
H48A C48 H48B 109.5
C46 C48 H48C 109.5
H48A C48 H48C 109.5
H48B C48 H48C 109.5

loop_
_geom_bond_atom_site_label_1
_geom_bond_atom_site_label_2
_geom_bond_distance
Pt1 P1 2.2573(11)
Pt1 P3 2.2842(11)
Pt1 P2 2.3107(10)
Pt1 Cl1 2.3963(10)
P1 C1 1.837(4)
P1 C13 1.837(4)
P2 C6 1.824(4)
P2 C7 1.842(4)
P2 C10 1.843(4)
P3 C18 1.825(4)
P3 C22 1.837(4)
P3 C19 1.847(4)
C1 C2 1.389(6)
C1 C6 1.415(6)
C2 C3 1.389(6)
C2 H2 0.9500
C3 C4 1.384(7)
C3 H3 0.9500
C4 C5 1.379(6)
C4 H4 0.9500
C5 C6 1.410(5)
C5 H5 0.9500
C7 C8 1.531(6)
C7 C9 1.539(6)
C7 H7 1.0000
C8 H8A 0.9800
C8 H8B 0.9800
C8 H8C 0.9800
C9 H9A 0.9800
C9 H9B 0.9800
C9 H9C 0.9800
C10 C11 1.528(6)
C10 C12 1.533(6)
C10 H10 1.0000
C11 H11A 0.9800
C11 H11B 0.9800
C11 H11C 0.9800
C12 H12A 0.9800
C12 H12B 0.9800
C12 H12C 0.9800
C13 C18 1.404(6)
C13 C14 1.414(6)
C14 C15 1.393(6)
C14 H14 0.9500
C15 C16 1.399(6)
C15 H15 0.9500
C16 C17 1.382(6)
C16 H16 0.9500
C17 C18 1.410(6)
C17 H17 0.9500
C19 C20 1.528(6)
C19 C21 1.537(6)
C19 H19 1.0000
C20 H20A 0.9800
C20 H20B 0.9800
C20 H20C 0.9800
C21 H21A 0.9800
C21 H21B 0.9800
C21 H21C 0.9800
C22 C23 1.517(6)
C22 C24 1.528(7)
C22 H22 1.0000
C23 H23A 0.9800
C23 H23B 0.9800
C23 H23C 0.9800
C24 H24A 0.9800
C24 H24B 0.9800
C24 H24C 0.9800
Pt2 P4 2.2485(11)
Pt2 P5 2.2906(10)
Pt2 P6 2.2993(10)
Pt2 Cl2 2.3987(11)
P4 C25 1.842(4)
P4 C37 1.843(4)
P5 C30 1.823(4)
P5 C31 1.832(4)
P5 C34 1.846(4)
P6 C42 1.826(4)
P6 C43 1.846(4)
P6 C46 1.852(4)
C25 C26 1.391(6)
C25 C30 1.413(6)
C26 C27 1.395(6)
C26 H26 0.9500
C27 C28 1.380(6)
C27 H27 0.9500
C28 C29 1.376(6)
C28 H28 0.9500
C29 C30 1.411(5)
C29 H29 0.9500
C31 C32 1.518(6)
C31 C33 1.539(6)
C31 H31 1.0000
C32 H32A 0.9800
C32 H32B 0.9800
C32 H32C 0.9800
C33 H33A 0.9800
C33 H33B 0.9800
C33 H33C 0.9800
C34 C36 1.530(6)
C34 C35 1.533(6)
C34 H34 1.0000
C35 H35A 0.9800
C35 H35B 0.9800
C35 H35C 0.9800
C36 H36A 0.9800
C36 H36B 0.9800
C36 H36C 0.9800
C37 C38 1.407(6)
C37 C42 1.408(5)
C38 C39 1.392(6)
C38 H38 0.9500
C39 C40 1.377(6)
C39 H39 0.9500
C40 C41 1.389(6)
C40 H40 0.9500
C41 C42 1.387(6)
C41 H41 0.9500
C43 C45 1.526(6)
C43 C44 1.535(6)
C43 H43 1.0000
C44 H44A 0.9800
C44 H44B 0.9800
C44 H44C 0.9800
C45 H45A 0.9800
C45 H45B 0.9800
C45 H45C 0.9800
C46 C47 1.521(6)
C46 C48 1.523(5)
C46 H46 1.0000
C47 H47A 0.9800
C47 H47B 0.9800
C47 H47C 0.9800
C48 H48A 0.9800
C48 H48B 0.9800
C48 H48C 0.9800

loop_
_geom_torsion_atom_site_label_1
_geom_torsion_atom_site_label_2
_geom_torsion_atom_site_label_3
_geom_torsion_atom_site_label_4
_geom_torsion
P3 Pt1 P1 C1 138.31(14)
P2 Pt1 P1 C1 -33.50(14)
P3 Pt1 P1 C13 21.84(13)
P2 Pt1 P1 C13 -149.97(13)
P1 Pt1 P2 C6 26.51(14)
P3 Pt1 P2 C6 -14.2(2)
Cl1 Pt1 P2 C6 -155.76(14)
P1 Pt1 P2 C7 140.86(17)
P3 Pt1 P2 C7 100.1(2)
Cl1 Pt1 P2 C7 -41.41(17)
P1 Pt1 P2 C10 -91.27(16)
P3 Pt1 P2 C10 -132.0(2)
Cl1 Pt1 P2 C10 86.46(16)
P1 Pt1 P3 C18 -15.90(14)
P2 Pt1 P3 C18 24.7(2)
Cl1 Pt1 P3 C18 166.68(14)
P1 Pt1 P3 C22 101.59(18)
P2 Pt1 P3 C22 142.2(2)
Cl1 Pt1 P3 C22 -75.82(18)
P1 Pt1 P3 C19 -134.06(15)
P2 Pt1 P3 C19 -93.4(2)
Cl1 Pt1 P3 C19 48.52(15)
C13 P1 C1 C2 -40.0(4)
Pt1 P1 C1 C2 -153.2(3)
C13 P1 C1 C6 150.5(3)
Pt1 P1 C1 C6 37.3(3)
C6 C1 C2 C3 1.8(6)
P1 C1 C2 C3 -167.4(3)
C1 C2 C3 C4 2.2(7)
C2 C3 C4 C5 -4.0(7)
C3 C4 C5 C6 1.9(7)
C4 C5 C6 C1 2.1(6)
C4 C5 C6 P2 -174.5(3)
C2 C1 C6 C5 -3.9(6)
P1 C1 C6 C5 166.5(3)
C2 C1 C6 P2 172.9(3)
P1 C1 C6 P2 -16.7(4)
C7 P2 C6 C5 41.2(4)
C10 P2 C6 C5 -70.1(4)
Pt1 P2 C6 C5 165.2(3)
C7 P2 C6 C1 -135.4(3)
C10 P2 C6 C1 113.2(3)
Pt1 P2 C6 C1 -11.5(3)
C6 P2 C7 C8 66.1(3)
C10 P2 C7 C8 178.2(3)
Pt1 P2 C7 C8 -48.6(4)
C6 P2 C7 C9 -168.8(3)
C10 P2 C7 C9 -56.7(4)
Pt1 P2 C7 C9 76.5(3)
C6 P2 C10 C11 69.7(4)
C7 P2 C10 C11 -40.2(4)
Pt1 P2 C10 C11 -173.8(3)
C6 P2 C10 C12 -54.4(3)
C7 P2 C10 C12 -164.4(3)
Pt1 P2 C10 C12 62.1(3)
C1 P1 C13 C18 -138.6(3)
Pt1 P1 C13 C18 -26.9(3)
C1 P1 C13 C14 57.9(4)
Pt1 P1 C13 C14 169.6(3)
C18 C13 C14 C15 1.5(6)
P1 C13 C14 C15 164.8(3)
C13 C14 C15 C16 -4.1(6)
C14 C15 C16 C17 2.6(6)
C15 C16 C17 C18 1.4(6)
C14 C13 C18 C17 2.5(6)
P1 C13 C18 C17 -161.6(3)
C14 C13 C18 P3 179.0(3)
P1 C13 C18 P3 14.9(4)
C16 C17 C18 C13 -4.1(6)
C16 C17 C18 P3 179.7(3)
C22 P3 C18 C13 -121.2(3)
C19 P3 C18 C13 124.9(3)
Pt1 P3 C18 C13 4.2(3)
C22 P3 C18 C17 55.2(4)
C19 P3 C18 C17 -58.7(4)
Pt1 P3 C18 C17 -179.4(3)
C18 P3 C19 C20 -56.3(3)
C22 P3 C19 C20 -168.6(3)
Pt1 P3 C19 C20 61.7(3)
C18 P3 C19 C21 69.3(4)
C22 P3 C19 C21 -42.9(4)
Pt1 P3 C19 C21 -172.7(3)
C18 P3 C22 C23 59.2(4)
C19 P3 C22 C23 173.6(3)
Pt1 P3 C22 C23 -59.8(4)
C18 P3 C22 C24 -176.7(3)
C19 P3 C22 C24 -62.4(4)
Pt1 P3 C22 C24 64.2(4)
P5 Pt2 P4 C25 23.15(13)
P6 Pt2 P4 C25 -140.97(13)
P5 Pt2 P4 C37 139.28(13)
P6 Pt2 P4 C37 -24.84(13)
P4 Pt2 P5 C30 -19.98(14)
P6 Pt2 P5 C30 43.7(2)
Cl2 Pt2 P5 C30 166.21(14)
P4 Pt2 P5 C31 97.22(18)
P6 Pt2 P5 C31 160.90(19)
Cl2 Pt2 P5 C31 -76.58(18)
P4 Pt2 P5 C34 -138.71(15)
P6 Pt2 P5 C34 -75.0(2)
Cl2 Pt2 P5 C34 47.49(15)
P4 Pt2 P6 C42 17.05(14)
P5 Pt2 P6 C42 -46.6(2)
Cl2 Pt2 P6 C42 -168.64(14)
P4 Pt2 P6 C43 -106.50(16)
P5 Pt2 P6 C43 -170.19(18)
Cl2 Pt2 P6 C43 67.80(16)
P4 Pt2 P6 C46 125.79(14)
P5 Pt2 P6 C46 62.1(2)
Cl2 Pt2 P6 C46 -59.90(14)
C37 P4 C25 C26 54.2(4)
Pt2 P4 C25 C26 167.7(3)
C37 P4 C25 C30 -137.2(3)
Pt2 P4 C25 C30 -23.7(3)
C30 C25 C26 C27 3.4(6)
P4 C25 C26 C27 171.8(3)
C25 C26 C27 C28 -3.0(6)
C26 C27 C28 C29 -0.6(6)
C27 C28 C29 C30 3.7(7)
C28 C29 C30 C25 -3.2(6)
C28 C29 C30 P5 179.6(3)
C26 C25 C30 C29 -0.3(6)
P4 C25 C30 C29 -169.5(3)
C26 C25 C30 P5 177.0(3)
P4 C25 C30 P5 7.8(4)
C31 P5 C30 C29 62.6(4)
C34 P5 C30 C29 -51.3(4)
Pt2 P5 C30 C29 -171.3(3)
C31 P5 C30 C25 -114.6(3)
C34 P5 C30 C25 131.5(3)
Pt2 P5 C30 C25 11.5(4)
C30 P5 C31 C32 61.1(3)
C34 P5 C31 C32 176.7(3)
Pt2 P5 C31 C32 -57.1(3)
C30 P5 C31 C33 -176.4(3)
C34 P5 C31 C33 -60.8(3)
Pt2 P5 C31 C33 65.4(3)
C30 P5 C34 C36 -52.7(3)
C31 P5 C34 C36 -165.2(3)
Pt2 P5 C34 C36 64.3(3)
C30 P5 C34 C35 75.0(4)
C31 P5 C34 C35 -37.5(4)
Pt2 P5 C34 C35 -168.0(3)
C25 P4 C37 C38 -44.5(4)
Pt2 P4 C37 C38 -158.4(3)
C25 P4 C37 C42 145.4(3)
Pt2 P4 C37 C42 31.5(3)
C42 C37 C38 C39 1.6(6)
P4 C37 C38 C39 -168.3(3)
C37 C38 C39 C40 3.3(7)
C38 C39 C40 C41 -4.9(7)
C39 C40 C41 C42 1.6(6)
C40 C41 C42 C37 3.4(6)
C40 C41 C42 P6 -171.5(3)
C38 C37 C42 C41 -4.9(6)
P4 C37 C42 C41 166.1(3)
C38 C37 C42 P6 170.2(3)
P4 C37 C42 P6 -18.8(4)
C43 P6 C42 C41 -55.0(4)
C46 P6 C42 C41 54.0(4)
Pt2 P6 C42 C41 172.4(3)
C43 P6 C42 C37 130.0(3)
C46 P6 C42 C37 -121.0(3)
Pt2 P6 C42 C37 -2.6(3)
C42 P6 C43 C45 -37.8(4)
C46 P6 C43 C45 -143.3(3)
Pt2 P6 C43 C45 85.3(3)
C42 P6 C43 C44 -160.9(3)
C46 P6 C43 C44 93.7(3)
Pt2 P6 C43 C44 -37.8(4)
C42 P6 C46 C47 -167.1(3)
C43 P6 C46 C47 -56.1(3)
Pt2 P6 C46 C47 80.2(3)
C42 P6 C46 C48 66.5(3)
C43 P6 C46 C48 177.4(3)
Pt2 P6 C46 C48 -46.2(3)
